data_7132016
loop_
_publ_author_name
'Zhao, Xiaoli'
'Tang, Yue'
'Wang, Yuxuan'
'Rong, Xinjing'
'Wu, Pengyan'
'Li, Zihan'
'Cai, Ning'
'Deng, Xinyi'
'Wang, Jian'

_publ_section_title
;
 Zirconium Metal-organic Cage Decorated with Squaramides Imparts Dual
 Activation for Chemical Fixation of CO2 under Mild Conditions
;
_journal_name_full 'Chemical Communications'
_journal_paper_doi 10.1039/D3CC02953K
_journal_year 2023
_chemical_formula_sum 'C104 H110 Cl2 N10 O30 Zr6'
_chemical_formula_weight 2598.23
_space_group_crystal_system triclinic
_space_group_IT_number 2
_space_group_name_Hall '-P 1'
_space_group_name_H-M_alt 'P -1'
_atom_sites_solution_hydrogens mixed
_audit_creation_method SHELXL-2018/3
_audit_update_record
;
2023-05-31 deposited with the CCDC.	2023-08-11 downloaded from the CCDC.
;
_cell_angle_alpha 79.0630(10)
_cell_angle_beta 76.5090(10)
_cell_angle_gamma 82.186(2)
_cell_formula_units_Z 2
_cell_length_a 14.5715(15)
_cell_length_b 15.2988(16)
_cell_length_c 27.002(3)
_cell_measurement_reflns_used 9947
_cell_measurement_temperature 296(2)
_cell_measurement_theta_max 28.232
_cell_measurement_theta_min 2.751
_cell_volume 5720.5(11)
_computing_cell_refinement 'Bruker SMART'
_computing_data_collection 'Bruker SMART'
_computing_data_reduction 'Bruker SAINT'
_computing_molecular_graphics 'Bruker SHELXTL'
_computing_publication_material 'Bruker SHELXTL'
_computing_structure_refinement 'SHELXL-2018/3 (Sheldrick, 2018)'
_computing_structure_solution 'Bruker SHELXTL'
_diffrn_ambient_temperature 296(2)
_diffrn_measured_fraction_theta_full 0.983
_diffrn_measured_fraction_theta_max 0.983
_diffrn_measurement_device_type 'CCD area detector'
_diffrn_measurement_method 'phi and omega scans'
_diffrn_radiation_type MoK\a
_diffrn_radiation_wavelength 0.71073
_diffrn_reflns_av_R_equivalents 0.0249
_diffrn_reflns_av_unetI/netI 0.0521
_diffrn_reflns_Laue_measured_fraction_full 0.983
_diffrn_reflns_Laue_measured_fraction_max 0.983
_diffrn_reflns_limit_h_max 17
_diffrn_reflns_limit_h_min -17
_diffrn_reflns_limit_k_max 14
_diffrn_reflns_limit_k_min -18
_diffrn_reflns_limit_l_max 32
_diffrn_reflns_limit_l_min -32
_diffrn_reflns_number 28700
_diffrn_reflns_point_group_measured_fraction_full 0.983
_diffrn_reflns_point_group_measured_fraction_max 0.983
_diffrn_reflns_theta_full 25.000
_diffrn_reflns_theta_max 25.000
_diffrn_reflns_theta_min 1.785
_exptl_absorpt_coefficient_mu 0.651
_exptl_absorpt_correction_T_max 0.909
_exptl_absorpt_correction_T_min 0.903
_exptl_absorpt_correction_type multi-scan
_exptl_absorpt_process_details SADABS
_exptl_crystal_colour yellow
_exptl_crystal_density_diffrn 1.508
_exptl_crystal_description block
_exptl_crystal_F_000 2636
_exptl_crystal_size_max 0.160
_exptl_crystal_size_mid 0.160
_exptl_crystal_size_min 0.150
_refine_diff_density_max 2.324
_refine_diff_density_min -1.812
_refine_diff_density_rms 0.133
_refine_ls_extinction_method none
_refine_ls_goodness_of_fit_ref 1.068
_refine_ls_hydrogen_treatment mixed
_refine_ls_matrix_type full
_refine_ls_number_parameters 1450
_refine_ls_number_reflns 19802
_refine_ls_number_restraints 1881
_refine_ls_restrained_S_all 1.142
_refine_ls_R_factor_all 0.0784
_refine_ls_R_factor_gt 0.0587
_refine_ls_shift/su_max 0.001
_refine_ls_shift/su_mean 0.000
_refine_ls_structure_factor_coef Fsqd
_refine_ls_weighting_details 'w=1/[\s^2^(Fo^2^)+(0.1038P)^2^+11.1640P] where P=(Fo^2^+2Fc^2^)/3'
_refine_ls_weighting_scheme calc
_refine_ls_wR_factor_gt 0.1667
_refine_ls_wR_factor_ref 0.1805
_reflns_Friedel_coverage 0.000
_reflns_number_gt 15088
_reflns_number_total 19802
_reflns_threshold_expression 'I > 2\s(I)'
_cod_data_source_file d3cc02953k2.cif
_cod_data_source_block 1_sq
_cod_original_cell_volume 5720.4(10)
_cod_database_code 7132016
_shelx_shelxl_version_number 2018/3
_shelx_space_group_comment
;
The symmetry employed for this shelxl refinement is uniquely defined
by the following loop, which should always be used as a source of
symmetry information in preference to the above space-group names.
They are only intended as comments.
;
_shelx_estimated_absorpt_t_min 0.903
_shelx_estimated_absorpt_t_max 0.909

loop_
_space_group_symop_operation_xyz
'x, y, z'
'-x, -y, -z'

loop_
_atom_site_label
_atom_site_type_symbol
_atom_site_fract_x
_atom_site_fract_y
_atom_site_fract_z
_atom_site_U_iso_or_equiv
_atom_site_adp_type
_atom_site_occupancy
_atom_site_site_symmetry_order
_atom_site_calc_flag
_atom_site_refinement_flags_posn
_atom_site_refinement_flags_adp
_atom_site_refinement_flags_occupancy
_atom_site_disorder_assembly
_atom_site_disorder_group
Zr1 Zr -0.64427(4) 0.00981(3) 0.37932(2) 0.01912(13) Uani 1 1 d . . . . .
Zr2 Zr -0.70851(3) 0.22509(3) 0.38996(2) 0.01797(13) Uani 1 1 d . . . . .
Zr3 Zr -0.58458(4) 0.42785(3) -0.34286(2) 0.02043(13) Uani 1 1 d . . . . .
Zr4 Zr -0.81356(4) 0.49665(4) -0.30137(2) 0.02347(14) Uani 1 1 d . . . . .
Zr5 Zr -0.47724(3) 0.15244(3) 0.35680(2) 0.01897(13) Uani 1 1 d . . . . .
Zr6 Zr -0.74778(4) 0.28106(3) -0.31217(2) 0.02153(14) Uani 1 1 d . . . . .
Cl1 Cl -0.56757(11) 0.28080(10) -0.48478(5) 0.0315(3) Uani 1 1 d . . . . .
O12 O -0.4988(3) 0.2697(2) 0.29976(13) 0.0242(8) Uani 1 1 d . . . . .
O7W O -0.5185(3) 0.0283(2) 0.40350(14) 0.0234(8) Uani 1 1 d D . . . .
O16 O -0.6369(3) 0.2189(2) -0.27261(14) 0.0267(8) Uani 1 1 d . . . . .
O4W O -0.7083(2) 0.3922(2) -0.29137(13) 0.0208(8) Uani 1 1 d . . . . .
O8W O -0.5760(3) 0.2216(2) 0.41175(13) 0.0219(8) Uani 1 1 d D . . . .
O18 O -0.5856(3) 0.5041(2) -0.28243(13) 0.0234(8) Uani 1 1 d . . . . .
O11 O -0.6523(3) 0.3167(2) 0.32025(13) 0.0242(8) Uani 1 1 d . . . . .
O6W O -0.7249(3) 0.0931(2) 0.43149(13) 0.0225(8) Uani 1 1 d D . . . .
O8 O -0.8001(3) 0.1933(3) 0.34428(14) 0.0251(8) Uani 1 1 d . . . . .
O3W O -0.6964(3) 0.5233(2) -0.36349(13) 0.0257(8) Uani 1 1 d D . . . .
O15 O -0.5269(3) 0.3151(2) -0.28948(14) 0.0257(8) Uani 1 1 d . . . . .
O17 O -0.7376(3) 0.5491(3) -0.25449(14) 0.0278(9) Uani 1 1 d . . . . .
O4 O -0.3664(3) 0.2927(4) 0.04013(17) 0.0511(13) Uani 1 1 d . . . . .
O14 O -0.8369(3) 0.2774(3) -0.23470(14) 0.0289(9) Uani 1 1 d . . . . .
O2W O -0.6366(3) 0.3305(3) -0.37315(13) 0.0251(8) Uani 1 1 d D . . . .
O7 O -0.7526(3) 0.0519(2) 0.33344(14) 0.0248(8) Uani 1 1 d . . . . .
O1W O -0.8428(3) 0.3912(3) -0.33441(15) 0.0307(9) Uani 1 1 d D . . . .
O5W O -0.6116(2) 0.1391(2) 0.34746(12) 0.0189(7) Uani 1 1 d . . . . .
O13 O -0.8821(3) 0.4216(3) -0.22861(14) 0.0307(9) Uani 1 1 d . . . . .
O10 O -0.5511(3) -0.0134(2) 0.30641(14) 0.0258(8) Uani 1 1 d . . . . .
O9 O -0.4406(3) 0.0815(3) 0.28999(14) 0.0257(8) Uani 1 1 d . . . . .
O6 O -1.0573(3) 0.4207(3) 0.03098(16) 0.0454(12) Uani 1 1 d . . . . .
C38 C -0.6403(4) 0.5061(4) -0.1932(2) 0.0308(9) Uani 1 1 d . U . . .
C39 C -0.5764(4) 0.3035(4) 0.2872(2) 0.0277(10) Uani 1 1 d . U . . .
O3 O -0.3835(3) 0.3409(4) -0.07826(17) 0.0551(14) Uani 1 1 d . . . . .
N4 N -0.6061(4) 0.4407(4) -0.03963(19) 0.0413(13) Uani 1 1 d . . . . .
H4A H -0.654789 0.457512 -0.017421 0.050 Uiso 1 1 calc R U . . .
C42 C -0.5732(4) 0.2537(4) -0.2596(2) 0.0272(10) Uani 1 1 d . U . . .
C43 C -0.8184(4) 0.1492(4) 0.2688(2) 0.0289(9) Uani 1 1 d . U . . .
O5 O -1.0356(3) 0.3824(3) 0.14967(16) 0.0486(13) Uani 1 1 d . . . . .
C45 C -0.5781(4) 0.3255(4) 0.2316(2) 0.0318(10) Uani 1 1 d . U . . .
C48 C -0.5547(4) 0.4658(4) -0.1821(2) 0.0329(9) Uani 1 1 d . U . . .
H48A H -0.505180 0.452861 -0.209128 0.039 Uiso 1 1 calc R U . . .
C49 C -0.8587(4) 0.2561(4) 0.4560(2) 0.0319(11) Uani 1 1 d . U . . .
H49A H -0.904607 0.213120 0.473779 0.038 Uiso 1 1 calc R U . . .
C50 C -0.7005(5) 0.5045(4) -0.1012(2) 0.0358(9) Uani 1 1 d . U . . .
H50A H -0.749303 0.517977 -0.073856 0.043 Uiso 1 1 calc R U . . .
C51 C -0.7432(4) 0.3490(4) 0.4425(2) 0.0316(10) Uani 1 1 d . U . . .
H51A H -0.695800 0.382129 0.449399 0.038 Uiso 1 1 calc R U . . .
C52 C -0.4658(4) 0.2161(4) -0.1411(2) 0.0345(9) Uani 1 1 d . U . . .
H52A H -0.413296 0.230784 -0.131422 0.041 Uiso 1 1 calc R U . . .
C54 C -0.8525(4) 0.1968(4) 0.1697(2) 0.0349(9) Uani 1 1 d . U . . .
N3 N -0.5907(4) 0.3869(4) 0.07506(19) 0.0420(14) Uani 1 1 d . . . . .
H3A H -0.644882 0.412576 0.070096 0.050 Uiso 1 1 calc R U . . .
C57 C -0.5557(4) 0.2202(4) -0.2073(2) 0.0309(10) Uani 1 1 d . U . . .
C59 C -0.8551(5) 0.1594(4) -0.3034(3) 0.0435(12) Uani 1 1 d . U . . .
H59A H -0.913945 0.150563 -0.277438 0.052 Uiso 1 1 calc R U . . .
C61 C -0.4786(4) 0.2420(4) -0.1916(2) 0.0342(9) Uani 1 1 d . U . . .
H61A H -0.434113 0.275076 -0.215580 0.041 Uiso 1 1 calc R U . . .
C63 C -0.5332(5) 0.3973(4) -0.0199(2) 0.0355(10) Uani 1 1 d . U . . .
N6 N -0.5101(4) 0.0889(4) 0.06315(19) 0.0401(13) Uani 1 1 d . . . . .
H6A H -0.567381 0.091282 0.059324 0.048 Uiso 1 1 calc R U . . .
N5 N -0.5293(4) 0.1415(4) -0.05256(19) 0.0410(13) Uani 1 1 d . . . . .
H5A H -0.582628 0.135286 -0.031062 0.049 Uiso 1 1 calc R U . . .
C67 C -0.6551(4) 0.5218(4) -0.2465(2) 0.0283(10) Uani 1 1 d . U . . .
C68 C -0.4974(4) 0.0717(4) 0.1151(2) 0.0342(9) Uani 1 1 d . U . . .
C69 C -0.4366(5) 0.3554(4) -0.0378(2) 0.0374(9) Uani 1 1 d . U . . .
C70 C -0.8751(4) 0.3211(4) -0.1518(2) 0.0331(10) Uani 1 1 d . U . . .
C71 C -0.6213(4) 0.1688(4) -0.1711(2) 0.0350(10) Uani 1 1 d . U . . .
H71A H -0.671597 0.150858 -0.181226 0.042 Uiso 1 1 calc R U . . .
C72 C -1.0031(5) 0.3732(4) 0.0546(2) 0.0357(10) Uani 1 1 d . U . . .
N2 N -0.8618(4) 0.2179(4) 0.11853(19) 0.0419(14) Uani 1 1 d . . . . .
H2A H -0.827187 0.183643 0.098177 0.050 Uiso 1 1 calc R U . . .
C74 C -0.7887(4) 0.1297(4) 0.3184(2) 0.0264(9) Uani 1 1 d . U . . .
N1 N -0.8785(4) 0.2597(4) 0.00579(19) 0.0438(14) Uani 1 1 d . . . . .
H1A H -0.842744 0.212175 0.014034 0.053 Uiso 1 1 calc R U . . .
C76 C -0.4956(5) 0.3185(4) 0.1941(2) 0.0339(9) Uani 1 1 d . U . . .
H76A H -0.438051 0.300865 0.204092 0.041 Uiso 1 1 calc R U . . .
C77 C -0.8973(4) 0.3884(4) -0.1225(2) 0.0356(9) Uani 1 1 d . U . . .
H77A H -0.910505 0.446758 -0.138371 0.043 Uiso 1 1 calc R U . . .
C78 C -0.4971(5) 0.3374(4) 0.1418(2) 0.0350(9) Uani 1 1 d . U . . .
H78A H -0.441174 0.332008 0.117100 0.042 Uiso 1 1 calc R U . . .
C79 C -0.7953(4) 0.3771(4) 0.4039(2) 0.0343(11) Uani 1 1 d . U . . .
H79A H -0.788601 0.432302 0.378660 0.041 Uiso 1 1 calc R U . . .
C80 C -0.5403(5) 0.4443(4) -0.1323(2) 0.0349(9) Uani 1 1 d . U . . .
H80A H -0.481928 0.417863 -0.125988 0.042 Uiso 1 1 calc R U . . .
O2 O -0.2747(4) 0.0657(4) 0.02752(18) 0.0575(14) Uani 1 1 d . . . . .
C82 C -0.8667(4) 0.3210(4) 0.4119(2) 0.0311(10) Uani 1 1 d . U . . .
H82A H -0.918192 0.329693 0.393208 0.037 Uiso 1 1 calc R U . . .
C83 C -0.4433(4) 0.1016(4) 0.0197(2) 0.0358(10) Uani 1 1 d . U . . .
C84 C -0.6114(5) 0.1447(4) -0.1204(2) 0.0373(9) Uani 1 1 d . U . . .
H84A H -0.656896 0.113084 -0.096219 0.045 Uiso 1 1 calc R U . . .
C85 C -0.5824(4) 0.3642(4) 0.1270(2) 0.0353(10) Uani 1 1 d . U . . .
C86 C -0.7672(5) 0.1161(4) -0.2997(3) 0.0417(12) Uani 1 1 d . U . . .
H86A H -0.753637 0.071692 -0.270361 0.050 Uiso 1 1 calc R U . . .
C87 C -0.3353(4) 0.1028(5) 0.3988(3) 0.0399(11) Uani 1 1 d . U . . .
H87A H -0.328631 0.048715 0.424282 0.048 Uiso 1 1 calc R U . . .
C88 C -0.8574(4) 0.2329(4) -0.1285(2) 0.0350(9) Uani 1 1 d . U . . .
H88A H -0.843795 0.187099 -0.148037 0.042 Uiso 1 1 calc R U . . .
C89 C -0.4238(4) 0.0920(4) 0.1818(2) 0.0339(9) Uani 1 1 d . U . . .
H89A H -0.377101 0.115886 0.191888 0.041 Uiso 1 1 calc R U . . .
C90 C -0.3121(4) 0.1980(5) 0.3228(3) 0.0399(11) Uani 1 1 d . U . . .
H90A H -0.285315 0.222211 0.286772 0.048 Uiso 1 1 calc R U . . .
C91 C -0.8815(5) 0.2824(4) -0.0469(2) 0.0358(9) Uani 1 1 d . U . . .
C93 C -0.7631(6) -0.1001(4) 0.4254(3) 0.0493(13) Uani 1 1 d . U . . .
H93A H -0.831383 -0.084771 0.436606 0.059 Uiso 1 1 calc R U . . .
C95 C -0.9938(5) 0.3533(4) 0.1106(2) 0.0347(10) Uani 1 1 d . U . . .
C97 C -0.8645(4) 0.3415(4) -0.2087(2) 0.0308(10) Uani 1 1 d . U . . .
C98 C -0.4269(4) 0.1062(4) 0.1299(2) 0.0342(9) Uani 1 1 d . U . . .
H98A H -0.382238 0.138372 0.105484 0.041 Uiso 1 1 calc R U . . .
C99 C -0.7051(5) 0.1341(4) -0.3469(3) 0.0427(12) Uani 1 1 d . U . . .
H99A H -0.640906 0.104783 -0.356345 0.051 Uiso 1 1 calc R U . . .
C100 C -0.3009(4) 0.1096(5) 0.3454(3) 0.0401(11) Uani 1 1 d . U . . .
H10A H -0.265671 0.060977 0.327726 0.048 Uiso 1 1 calc R U . . .
C101 C -0.6145(4) 0.4629(4) -0.0918(2) 0.0351(10) Uani 1 1 d . U . . .
C102 C -0.4885(4) 0.0430(4) 0.2190(2) 0.0303(9) Uani 1 1 d . U . . .
C103 C -0.7143(5) 0.5266(4) -0.1523(2) 0.0350(10) Uani 1 1 d . U . . .
H10B H -0.772071 0.554528 -0.158818 0.042 Uiso 1 1 calc R U . . .
C104 C -0.9177(5) 0.2847(4) 0.0961(2) 0.0354(10) Uani 1 1 d . U . . .
C105 C -0.4287(5) 0.3315(4) 0.0182(2) 0.0371(9) Uani 1 1 d . U . . .
C106 C -0.8866(4) 0.2537(4) 0.2057(2) 0.0351(9) Uani 1 1 d . U . . .
H10C H -0.921526 0.307661 0.196830 0.042 Uiso 1 1 calc R U . . .
C107 C -0.5555(4) 0.0057(4) 0.2027(2) 0.0335(9) Uani 1 1 d . U . . .
H10E H -0.597650 -0.029717 0.226849 0.040 Uiso 1 1 calc R U . . .
C108 C -0.8603(5) 0.2138(4) -0.0756(2) 0.0372(10) Uani 1 1 d . U . . .
H10F H -0.848061 0.155251 -0.059813 0.045 Uiso 1 1 calc R U . . .
C109 C -0.5610(4) 0.0202(4) 0.1509(2) 0.0339(9) Uani 1 1 d . U . . .
H10G H -0.607007 -0.004451 0.140579 0.041 Uiso 1 1 calc R U . . .
C110 C -0.9005(5) 0.3713(4) -0.0698(2) 0.0364(9) Uani 1 1 d . U . . .
H11A H -0.914684 0.417256 -0.050318 0.044 Uiso 1 1 calc R U . . .
C111 C -0.9069(5) 0.6069(5) -0.3581(3) 0.0515(13) Uani 1 1 d . U . . .
H11B H -0.899409 0.611311 -0.395495 0.062 Uiso 1 1 calc R U . . .
C113 C -0.3525(4) 0.2483(5) 0.3612(2) 0.0382(11) Uani 1 1 d . U . . .
H11C H -0.357725 0.313469 0.358795 0.046 Uiso 1 1 calc R U . . .
C114 C -0.5337(4) 0.1676(4) -0.1055(2) 0.0358(10) Uani 1 1 d . U . . .
C116 C -0.7824(4) 0.2751(4) 0.4748(2) 0.0327(11) Uani 1 1 d . U . . .
H11D H -0.766895 0.247704 0.508107 0.039 Uiso 1 1 calc R U . . .
C117 C -0.6635(5) 0.3507(4) 0.2158(2) 0.0365(10) Uani 1 1 d . U . . .
H11E H -0.719595 0.355363 0.240416 0.044 Uiso 1 1 calc R U . . .
C118 C -0.3397(5) 0.0903(5) 0.0043(2) 0.0406(11) Uani 1 1 d D U . . .
C119 C -0.7902(5) 0.0902(4) 0.2343(2) 0.0352(9) Uani 1 1 d . U . . .
H11F H -0.820195 0.035845 0.249999 0.042 Uiso 1 1 calc R U . . .
H11G H -0.722472 0.075122 0.231095 0.042 Uiso 1 1 calc R U . . .
C120 C -0.4986(5) 0.5368(5) -0.4165(3) 0.0509(13) Uani 1 1 d . U . . .
H12A H -0.525907 0.595257 -0.431277 0.061 Uiso 1 1 calc R U . . .
C121 C -0.4516(5) 0.1255(4) -0.0321(2) 0.0373(9) Uani 1 1 d . U . . .
C123 C -0.6284(6) -0.1582(4) 0.3819(3) 0.0522(13) Uani 1 1 d . U . . .
H12B H -0.584429 -0.191269 0.356986 0.063 Uiso 1 1 calc R U . . .
C124 C -0.9238(5) 0.3024(4) 0.0445(2) 0.0356(10) Uani 1 1 d . U . . .
O1 O -0.2955(4) 0.1192(5) -0.09304(19) 0.0747(19) Uani 1 1 d . . . . .
C127 C -0.9683(6) 0.5866(5) -0.2734(3) 0.0627(15) Uani 1 1 d . U . . .
H12C H -1.012489 0.572563 -0.240169 0.075 Uiso 1 1 calc R U . . .
C128 C -0.6664(5) 0.3688(4) 0.1645(2) 0.0372(9) Uani 1 1 d . U . . .
H12D H -0.724281 0.384157 0.154581 0.045 Uiso 1 1 calc R U . . .
C129 C -0.4926(4) 0.0367(4) 0.2752(2) 0.0275(10) Uani 1 1 d . U . . .
C130 C -0.3720(4) 0.1788(5) 0.4092(3) 0.0450(12) Uani 1 1 d . U . . .
H13A H -0.393427 0.192752 0.444328 0.054 Uiso 1 1 calc DR U . . .
C133 C -0.8486(5) 0.2068(5) -0.3539(3) 0.0431(12) Uani 1 1 d . U . . .
H13B H -0.901881 0.236314 -0.369215 0.052 Uiso 1 1 calc R U . . .
C134 C -0.8686(4) 0.2301(4) 0.2539(2) 0.0336(9) Uani 1 1 d . U . . .
H13C H -0.890384 0.269204 0.277569 0.040 Uiso 1 1 calc R U . . .
C135 C -0.5258(5) 0.3740(4) 0.0326(2) 0.0366(10) Uani 1 1 d . U . . .
C138 C -0.4394(5) 0.3950(5) -0.4109(3) 0.0492(13) Uani 1 1 d . U . . .
H13D H -0.418141 0.336496 -0.421536 0.059 Uiso 1 1 calc R U . . .
C139 C -0.3491(5) 0.1146(5) -0.0500(2) 0.0424(11) Uani 1 1 d D U . . .
C141 C -0.4476(5) 0.5217(5) -0.3786(3) 0.0495(13) Uani 1 1 d . U . . .
H14A H -0.430092 0.567167 -0.362291 0.059 Uiso 1 1 calc R U . . .
C142 C -0.9751(5) 0.5605(5) -0.3195(3) 0.0550(14) Uani 1 1 d . U . . .
H14B H -1.024257 0.527427 -0.324614 0.066 Uiso 1 1 calc R U . . .
C144 C -0.6127(6) -0.1453(4) 0.4293(3) 0.0491(13) Uani 1 1 d . U . . .
H14C H -0.555967 -0.167868 0.443160 0.059 Uiso 1 1 calc R U . . .
C145 C -0.4921(5) 0.4608(5) -0.4349(3) 0.0481(13) Uani 1 1 d . U . . .
H14D H -0.516216 0.455650 -0.465120 0.058 Uiso 1 1 calc R U . . .
C148 C -0.7207(5) -0.1309(4) 0.3814(3) 0.0475(12) Uani 1 1 d . U . . .
H14E H -0.753557 -0.140290 0.355306 0.057 Uiso 1 1 calc R U . . .
C151 C -0.8661(5) 0.6579(5) -0.3336(3) 0.0557(14) Uani 1 1 d . U . . .
H15A H -0.823144 0.703652 -0.351249 0.067 Uiso 1 1 calc R U . . .
C152 C -0.7544(5) 0.1906(4) -0.3807(3) 0.0400(11) Uani 1 1 d . U . . .
H15B H -0.730709 0.207491 -0.417900 0.048 Uiso 1 1 calc R U . . .
C154 C -0.9044(6) 0.6451(5) -0.2833(3) 0.0573(14) Uani 1 1 d . U . . .
H15C H -0.893870 0.679828 -0.258514 0.069 Uiso 1 1 calc R U . . .
C156 C -0.6971(6) -0.1083(4) 0.4561(3) 0.0478(13) Uani 1 1 d . U . . .
H15D H -0.710887 -0.100764 0.492453 0.057 Uiso 1 1 calc R U . . .
C167 C -0.8065(5) 0.1130(4) 0.1850(2) 0.0371(9) Uani 1 1 d . U . . .
H16A H -0.786908 0.072704 0.161900 0.045 Uiso 1 1 calc R U . . .
C195 C -0.4082(5) 0.4270(6) -0.3750(3) 0.0556(13) Uani 1 1 d . U . . .
H19A H -0.359228 0.397841 -0.356271 0.067 Uiso 1 1 calc R U . . .
O21 O 0.0896(5) 0.6742(7) 0.4572(4) 0.145(4) Uani 1 1 d D . . . .
C35 C 0.3010(4) 0.6383(3) 0.55240(18) 0.0233(10) Uani 1 1 d D U . . .
H35A H 0.329728 0.688967 0.556021 0.035 Uiso 1 1 calc R U . . .
H35B H 0.254003 0.621688 0.583047 0.035 Uiso 1 1 calc R U . . .
H35C H 0.348728 0.589069 0.547353 0.035 Uiso 1 1 calc R U . . .
C53 C 0.2595(5) 0.6597(5) 0.5112(2) 0.0439(13) Uani 1 1 d D U . . .
H53A H 0.214708 0.711618 0.517035 0.053 Uiso 1 1 calc R U . . .
H53B H 0.308663 0.679264 0.481631 0.053 Uiso 1 1 calc R U . . .
N21 N 0.2141(4) 0.6025(4) 0.49673(19) 0.0429(14) Uani 1 1 d D . . . .
C92 C 0.2150(5) 0.5098(5) 0.5232(3) 0.0509(14) Uani 1 1 d . U . . .
H92A H 0.233698 0.506264 0.555777 0.061 Uiso 1 1 calc R U . . .
H92B H 0.262109 0.472950 0.502344 0.061 Uiso 1 1 calc R U . . .
C125 C 0.1201(6) 0.4727(6) 0.5335(3) 0.0638(19) Uani 1 1 d . U . . .
H12E H 0.124966 0.411958 0.550857 0.096 Uiso 1 1 calc R U . . .
H12F H 0.073388 0.508017 0.554802 0.096 Uiso 1 1 calc R U . . .
H12G H 0.101811 0.474690 0.501348 0.096 Uiso 1 1 calc R U . . .
C147 C 0.1806(5) 0.6320(5) 0.4496(3) 0.0516(14) Uani 1 1 d D U . . .
H14F H 0.216713 0.623552 0.417321 0.062 Uiso 1 1 calc R U . . .
Cl2 Cl -0.71434(12) 0.11391(13) 0.03689(6) 0.0488(4) Uani 1 1 d . . . . .
O201 O -0.1375(3) -0.0398(3) 0.48906(16) 0.0402(11) Uani 1 1 d . . . . .
O200 O -0.0428(3) 0.3604(4) -0.3189(2) 0.0618(14) Uani 1 1 d . . . . .
N201 N -0.0653(3) 0.0060(3) 0.40604(18) 0.0308(11) Uani 1 1 d . . . . .
N200 N -0.1641(4) 0.3048(4) -0.2622(2) 0.0496(15) Uani 1 1 d . . . . .
C209 C -0.0586(5) 0.0043(5) 0.3514(2) 0.0420(12) Uani 1 1 d . U . . .
H20A H -0.060475 0.065161 0.332867 0.050 Uiso 1 1 calc R U . . .
H20B H -0.113277 -0.021839 0.347693 0.050 Uiso 1 1 calc R U . . .
C208 C -0.1252(4) -0.0402(4) 0.4428(2) 0.0381(12) Uani 1 1 d . U . . .
H20V H -0.161230 -0.076380 0.432451 0.046 Uiso 1 1 calc R U . . .
C207 C -0.0099(5) 0.0668(5) 0.4202(3) 0.0400(12) Uani 1 1 d . U . . .
H20C H 0.049158 0.073078 0.394853 0.048 Uiso 1 1 calc R U . . .
H20D H 0.005189 0.042085 0.453500 0.048 Uiso 1 1 calc R U . . .
C206 C -0.2308(5) 0.3589(6) -0.2909(3) 0.0568(14) Uani 1 1 d . U . . .
H20E H -0.283083 0.324592 -0.289137 0.068 Uiso 1 1 calc R U . . .
H20F H -0.199366 0.373301 -0.326854 0.068 Uiso 1 1 calc R U . . .
C205 C -0.0720(5) 0.3126(6) -0.2783(3) 0.0540(15) Uani 1 1 d . U . . .
H20G H -0.029765 0.281542 -0.258588 0.065 Uiso 1 1 calc R U . . .
C204 C 0.0300(5) -0.0480(5) 0.3273(3) 0.0518(16) Uani 1 1 d . U . . .
H20H H 0.030696 -0.046915 0.291556 0.078 Uiso 1 1 calc R U . . .
H20I H 0.084421 -0.021693 0.330071 0.078 Uiso 1 1 calc R U . . .
H20J H 0.031606 -0.108716 0.344901 0.078 Uiso 1 1 calc R U . . .
C203 C -0.2022(6) 0.2427(5) -0.2161(3) 0.0548(15) Uani 1 1 d . U . . .
H20K H -0.258340 0.272320 -0.196585 0.066 Uiso 1 1 calc R U . . .
H20L H -0.155647 0.227733 -0.194570 0.066 Uiso 1 1 calc R U . . .
C202 C -0.2277(6) 0.1572(5) -0.2277(3) 0.0597(18) Uani 1 1 d . U . . .
H20M H -0.252210 0.119443 -0.195919 0.090 Uiso 1 1 calc R U . . .
H20N H -0.274964 0.171192 -0.248271 0.090 Uiso 1 1 calc R U . . .
H20O H -0.172192 0.126569 -0.246254 0.090 Uiso 1 1 calc R U . . .
C201 C -0.0656(6) 0.1579(5) 0.4227(3) 0.0634(19) Uani 1 1 d . U . . .
H20P H -0.028558 0.197098 0.432003 0.095 Uiso 1 1 calc R U . . .
H20Q H -0.079745 0.182587 0.389584 0.095 Uiso 1 1 calc R U . . .
H20R H -0.123628 0.151656 0.448116 0.095 Uiso 1 1 calc R U . . .
C200 C -0.2691(6) 0.4442(6) -0.2701(4) 0.072(2) Uani 1 1 d . U . . .
H20S H -0.312627 0.477868 -0.289970 0.108 Uiso 1 1 calc R U . . .
H20T H -0.301335 0.430251 -0.234657 0.108 Uiso 1 1 calc R U . . .
H20U H -0.217661 0.478935 -0.272354 0.108 Uiso 1 1 calc R U . . .
O301 O -0.2511(4) 0.5112(3) -0.0435(2) 0.0080(12) Uani 0.5 1 d D U P . .
O300 O -0.8232(5) 0.0448(4) -0.1731(3) 0.0215(16) Uani 0.5 1 d . . P . .
N301 N -0.1754(5) 0.3870(4) -0.0779(2) 0.0150(17) Uani 0.5 1 d D U P . .
N300 N -0.8582(6) -0.0961(6) -0.1341(3) 0.0230(19) Uani 0.5 1 d . . P . .
C310 C -0.8192(8) -0.0176(7) -0.1415(4) 0.0240(17) Uani 0.5 1 d . U P . .
H31A H -0.783905 -0.013382 -0.117563 0.029 Uiso 0.5 1 calc R U P . .
C309 C -0.2086(7) 0.4348(6) -0.0385(4) 0.0277(14) Uani 0.5 1 d D U P . .
H30S H -0.198881 0.408741 -0.005844 0.033 Uiso 0.5 1 calc R U P . .
C308 C -0.2021(7) 0.4186(7) -0.1278(3) 0.0302(18) Uani 0.5 1 d D U P . .
H30A H -0.261016 0.457135 -0.122841 0.036 Uiso 0.5 1 calc R U P . .
H30B H -0.212682 0.367773 -0.141757 0.036 Uiso 0.5 1 calc R U P . .
C307 C -0.7941(8) -0.2540(8) -0.1118(5) 0.032(2) Uani 0.5 1 d . U P . .
H30C H -0.790337 -0.299346 -0.082260 0.048 Uiso 0.5 1 calc R U P . .
H30D H -0.826989 -0.274234 -0.133799 0.048 Uiso 0.5 1 calc R U P . .
H30E H -0.731272 -0.241984 -0.130530 0.048 Uiso 0.5 1 calc R U P . .
C306 C -0.9243(8) -0.1026(8) -0.1673(4) 0.0292(18) Uani 0.5 1 d . U P . .
H30F H -0.989599 -0.090438 -0.156958 0.035 Uiso 0.5 1 calc R U P . .
C305 C -0.1265(8) 0.4695(8) -0.1660(4) 0.037(2) Uani 0.5 1 d D U P . .
H30G H -0.146277 0.489079 -0.198136 0.056 Uiso 0.5 1 calc R U P . .
H30H H -0.116648 0.520464 -0.152590 0.056 Uiso 0.5 1 calc R U P . .
H30I H -0.068350 0.431169 -0.171492 0.056 Uiso 0.5 1 calc R U P . .
C304 C -0.8465(8) -0.1705(8) -0.0945(5) 0.0319(18) Uani 0.5 1 d . U P . .
H30J H -0.870213 -0.167030 -0.059707 0.038 Uiso 0.5 1 calc R U P . .
C303 C -0.1156(7) 0.3046(6) -0.0685(4) 0.0391(19) Uani 0.5 1 d D U P . .
H30K H -0.085138 0.308390 -0.040772 0.047 Uiso 0.5 1 calc R U P . .
H30R H -0.066007 0.300462 -0.099222 0.047 Uiso 0.5 1 calc R U P . .
C302 C -0.8822(10) -0.1282(9) -0.2149(5) 0.041(2) Uani 0.5 1 d . U P . .
H30L H -0.930298 -0.130547 -0.233437 0.061 Uiso 0.5 1 calc R U P . .
H30M H -0.839289 -0.085542 -0.234454 0.061 Uiso 0.5 1 calc R U P . .
H30N H -0.847850 -0.186173 -0.209581 0.061 Uiso 0.5 1 calc R U P . .
C301 C -0.1622(10) 0.2212(6) -0.0550(5) 0.047(2) Uani 0.5 1 d D U P . .
H30O H -0.116045 0.171234 -0.049686 0.071 Uiso 0.5 1 calc R U P . .
H30P H -0.210129 0.222969 -0.023964 0.071 Uiso 0.5 1 calc R U P . .
H30Q H -0.190935 0.215015 -0.082607 0.071 Uiso 0.5 1 calc R U P . .
H1WA H -0.906(2) 0.377(5) -0.329(3) 0.071 Uiso 1 1 d D U . . .
H3WA H -0.6901(13) 0.4924(8) -0.3831(5) 0.071 Uiso 1 1 d D U . . .
H7WA H -0.489(5) -0.010(4) 0.428(2) 0.071 Uiso 1 1 d D U . . .
H2WA H -0.609(5) 0.306(5) -0.4033(19) 0.071 Uiso 1 1 d D U . . .
H8WA H -0.570(6) 0.235(5) 0.4434(17) 0.071 Uiso 1 1 d D U . . .
H6WA H -0.776(4) 0.078(5) 0.460(2) 0.071 Uiso 1 1 d D U . . .

loop_
_atom_site_aniso_label
_atom_site_aniso_U_11
_atom_site_aniso_U_22
_atom_site_aniso_U_33
_atom_site_aniso_U_23
_atom_site_aniso_U_13
_atom_site_aniso_U_12
Zr1 0.0215(3) 0.0164(3) 0.0198(3) -0.0019(2) -0.0055(2) -0.0025(2)
Zr2 0.0206(3) 0.0184(3) 0.0145(2) -0.00306(19) -0.00357(19) -0.0004(2)
Zr3 0.0254(3) 0.0202(3) 0.0152(2) -0.0044(2) -0.0012(2) -0.0041(2)
Zr4 0.0261(3) 0.0249(3) 0.0196(3) -0.0050(2) -0.0061(2) 0.0008(2)
Zr5 0.0196(3) 0.0190(3) 0.0183(3) -0.0038(2) -0.0031(2) -0.0024(2)
Zr6 0.0266(3) 0.0227(3) 0.0159(3) -0.0049(2) -0.0026(2) -0.0056(2)
Cl1 0.0433(8) 0.0317(8) 0.0219(7) -0.0076(6) -0.0110(6) -0.0005(6)
O12 0.027(2) 0.022(2) 0.0233(19) -0.0034(15) -0.0041(16) -0.0059(16)
O7W 0.0209(19) 0.021(2) 0.027(2) -0.0011(16) -0.0073(16) -0.0007(16)
O16 0.030(2) 0.024(2) 0.025(2) -0.0026(16) -0.0044(16) -0.0041(17)
O4W 0.0225(19) 0.0229(19) 0.0170(17) -0.0058(15) -0.0023(15) -0.0023(15)
O8W 0.0248(19) 0.024(2) 0.0182(18) -0.0069(15) -0.0037(15) -0.0027(16)
O18 0.028(2) 0.0221(19) 0.0214(19) -0.0050(15) -0.0053(16) -0.0062(16)
O11 0.031(2) 0.0195(19) 0.0200(18) -0.0039(15) -0.0025(16) -0.0008(16)
O6W 0.0221(19) 0.024(2) 0.0204(19) -0.0005(15) -0.0029(15) -0.0054(16)
O8 0.025(2) 0.028(2) 0.0230(19) -0.0031(16) -0.0094(16) 0.0011(17)
O3W 0.034(2) 0.025(2) 0.0196(19) -0.0041(15) -0.0069(16) -0.0042(17)
O15 0.026(2) 0.026(2) 0.025(2) -0.0041(16) -0.0064(16) -0.0017(17)
O17 0.032(2) 0.027(2) 0.028(2) -0.0117(17) -0.0123(17) 0.0030(17)
O4 0.045(3) 0.070(4) 0.032(2) -0.006(2) -0.011(2) 0.013(3)
O14 0.033(2) 0.031(2) 0.0218(19) -0.0035(17) -0.0008(16) -0.0076(18)
O2W 0.033(2) 0.026(2) 0.0157(18) -0.0067(15) 0.0005(16) -0.0053(17)
O7 0.025(2) 0.025(2) 0.027(2) -0.0029(16) -0.0107(16) -0.0064(17)
O1W 0.032(2) 0.035(2) 0.029(2) -0.0056(18) -0.0136(18) -0.0043(19)
O5W 0.0201(18) 0.0184(18) 0.0164(17) -0.0023(14) -0.0019(14) 0.0001(15)
O13 0.032(2) 0.033(2) 0.022(2) -0.0044(17) 0.0013(16) 0.0030(18)
O10 0.030(2) 0.022(2) 0.0237(19) -0.0048(16) -0.0029(16) -0.0008(17)
O9 0.024(2) 0.030(2) 0.0235(19) -0.0102(16) -0.0011(16) -0.0018(17)
O6 0.052(3) 0.047(3) 0.034(2) 0.000(2) -0.016(2) 0.007(2)
C38 0.0365(19) 0.0344(19) 0.0233(18) -0.0111(16) -0.0056(16) -0.0022(17)
C39 0.033(2) 0.029(2) 0.0238(19) -0.0064(17) -0.0063(17) -0.0063(18)
O3 0.045(3) 0.085(4) 0.030(2) -0.015(2) -0.004(2) 0.013(3)
N4 0.040(3) 0.059(4) 0.023(3) -0.007(2) -0.007(2) 0.003(3)
C42 0.0281(19) 0.030(2) 0.0245(19) -0.0062(17) -0.0067(17) -0.0007(18)
C43 0.0302(19) 0.0341(19) 0.0248(18) -0.0087(16) -0.0098(16) 0.0010(17)
O5 0.057(3) 0.057(3) 0.030(2) -0.016(2) -0.014(2) 0.019(3)
C45 0.0367(19) 0.0339(19) 0.0239(18) -0.0041(17) -0.0057(17) -0.0026(18)
C48 0.0371(18) 0.0374(19) 0.0241(17) -0.0077(16) -0.0055(16) -0.0009(17)
C49 0.029(2) 0.032(2) 0.031(2) -0.0101(19) 0.0010(19) 0.0031(19)
C50 0.0395(17) 0.0416(17) 0.0252(16) -0.0092(15) -0.0041(15) -0.0003(16)
C51 0.031(2) 0.032(2) 0.032(2) -0.0189(19) -0.0004(18) 0.0018(19)
C52 0.0366(17) 0.0387(17) 0.0281(16) -0.0045(15) -0.0084(15) -0.0017(16)
C54 0.0369(18) 0.0405(18) 0.0270(17) -0.0081(16) -0.0090(15) 0.0050(16)
N3 0.035(3) 0.063(4) 0.024(3) -0.004(3) -0.008(2) 0.007(3)
C57 0.0313(19) 0.0338(19) 0.0270(18) -0.0053(17) -0.0061(16) -0.0002(17)
C59 0.053(3) 0.038(2) 0.044(2) -0.018(2) -0.001(2) -0.022(2)
C61 0.0359(17) 0.0372(18) 0.0289(17) -0.0049(16) -0.0063(15) -0.0027(16)
C63 0.0391(19) 0.0415(19) 0.0257(18) -0.0060(17) -0.0072(17) -0.0019(18)
N6 0.038(3) 0.053(4) 0.030(3) -0.008(2) -0.009(2) 0.000(3)
N5 0.038(3) 0.056(4) 0.023(3) -0.001(2) -0.002(2) 0.000(3)
C67 0.035(2) 0.030(2) 0.0224(19) -0.0102(17) -0.0073(17) -0.0033(18)
C68 0.0359(18) 0.0387(19) 0.0270(17) -0.0050(16) -0.0064(16) -0.0015(17)
C69 0.0390(17) 0.0428(18) 0.0286(17) -0.0042(16) -0.0067(16) -0.0016(16)
C70 0.0373(19) 0.0356(19) 0.0249(18) -0.0060(17) -0.0037(17) -0.0022(18)
C71 0.0357(18) 0.0390(19) 0.0278(17) -0.0026(16) -0.0058(16) -0.0009(17)
C72 0.040(2) 0.039(2) 0.0285(19) -0.0058(18) -0.0092(18) -0.0003(19)
N2 0.047(3) 0.052(4) 0.025(3) -0.014(2) -0.013(2) 0.022(3)
C74 0.0271(19) 0.031(2) 0.0234(18) -0.0074(17) -0.0093(16) -0.0008(18)
N1 0.055(4) 0.047(3) 0.026(3) -0.007(2) -0.011(2) 0.015(3)
C76 0.0375(18) 0.0371(19) 0.0265(17) -0.0061(16) -0.0060(16) -0.0022(17)
C77 0.0417(18) 0.0374(18) 0.0259(17) -0.0062(16) -0.0046(16) -0.0008(16)
C78 0.0380(16) 0.0393(17) 0.0263(15) -0.0059(15) -0.0046(15) -0.0021(15)
C79 0.036(2) 0.028(2) 0.033(2) -0.0113(19) 0.0045(19) 0.0069(19)
C80 0.0378(16) 0.0404(17) 0.0260(15) -0.0072(15) -0.0075(14) 0.0012(15)
O2 0.049(3) 0.086(4) 0.034(3) -0.001(3) -0.016(2) 0.004(3)
C82 0.030(2) 0.032(2) 0.030(2) -0.0130(19) -0.0050(18) 0.0095(19)
C83 0.0380(18) 0.0410(19) 0.0279(17) -0.0055(16) -0.0065(16) -0.0027(17)
C84 0.0363(17) 0.0413(17) 0.0294(16) -0.0002(15) -0.0035(15) -0.0010(16)
C85 0.0389(18) 0.0410(19) 0.0255(17) -0.0047(16) -0.0075(16) -0.0022(17)
C86 0.057(3) 0.035(2) 0.040(2) -0.010(2) -0.012(2) -0.019(2)
C87 0.025(2) 0.050(3) 0.047(2) -0.003(2) -0.015(2) -0.005(2)
C88 0.0396(18) 0.0377(18) 0.0253(17) -0.0056(16) -0.0036(16) -0.0004(16)
C89 0.0364(17) 0.0369(18) 0.0290(17) -0.0079(16) -0.0061(15) -0.0035(16)
C90 0.026(2) 0.053(3) 0.043(2) -0.009(2) -0.008(2) -0.008(2)
C91 0.0407(18) 0.0386(18) 0.0264(17) -0.0062(16) -0.0056(16) 0.0001(17)
C93 0.056(3) 0.027(2) 0.060(3) 0.011(2) -0.012(2) -0.012(2)
C95 0.040(2) 0.039(2) 0.0265(19) -0.0086(18) -0.0110(18) 0.0021(19)
C97 0.034(2) 0.036(2) 0.0225(19) -0.0061(18) -0.0046(17) -0.0021(18)
C98 0.0364(17) 0.0386(17) 0.0275(16) -0.0053(15) -0.0056(15) -0.0053(16)
C99 0.054(3) 0.035(2) 0.044(2) -0.019(2) -0.006(2) -0.015(2)
C100 0.027(2) 0.051(2) 0.047(2) -0.014(2) -0.0108(19) -0.004(2)
C101 0.0393(18) 0.0410(19) 0.0257(17) -0.0075(16) -0.0078(16) -0.0023(17)
C102 0.0319(19) 0.0330(19) 0.0260(18) -0.0068(16) -0.0050(16) -0.0022(17)
C103 0.0384(19) 0.0405(19) 0.0263(17) -0.0074(16) -0.0072(16) -0.0011(17)
C104 0.0396(18) 0.0406(19) 0.0269(17) -0.0082(16) -0.0099(16) 0.0009(17)
C105 0.0388(17) 0.0423(18) 0.0293(17) -0.0048(16) -0.0069(16) -0.0023(16)
C106 0.0379(17) 0.0396(17) 0.0280(16) -0.0079(15) -0.0104(15) 0.0050(16)
C107 0.0340(18) 0.0385(19) 0.0272(17) -0.0052(16) -0.0056(16) -0.0023(17)
C108 0.0421(18) 0.0383(18) 0.0271(17) -0.0041(16) -0.0034(16) 0.0019(17)
C109 0.0344(17) 0.0399(17) 0.0289(16) -0.0082(15) -0.0076(15) -0.0031(16)
C110 0.0422(17) 0.0384(17) 0.0271(16) -0.0074(15) -0.0043(15) -0.0012(16)
C111 0.045(3) 0.048(3) 0.061(3) -0.010(2) -0.026(2) 0.020(2)
C113 0.027(2) 0.047(3) 0.045(2) -0.014(2) -0.011(2) -0.006(2)
C114 0.0368(18) 0.0408(19) 0.0278(17) -0.0041(16) -0.0058(16) -0.0010(17)
C116 0.033(2) 0.037(2) 0.026(2) -0.0134(19) -0.0025(18) 0.008(2)
C117 0.0382(19) 0.0417(19) 0.0267(17) -0.0040(17) -0.0045(16) 0.0003(17)
C118 0.042(2) 0.046(2) 0.0319(19) -0.0029(18) -0.0077(18) -0.0024(19)
C119 0.0360(17) 0.0399(18) 0.0296(17) -0.0079(16) -0.0089(15) 0.0032(16)
C120 0.040(2) 0.058(3) 0.045(3) 0.000(2) 0.010(2) -0.016(2)
C121 0.0397(17) 0.0421(18) 0.0280(17) -0.0037(16) -0.0063(16) -0.0008(17)
C123 0.068(3) 0.021(2) 0.058(3) 0.003(2) -0.001(2) -0.010(2)
C124 0.0398(19) 0.0392(19) 0.0267(17) -0.0057(16) -0.0072(16) 0.0012(17)
O1 0.052(3) 0.120(5) 0.033(3) 0.006(3) 0.001(2) 0.016(3)
C127 0.054(3) 0.052(3) 0.070(3) -0.004(3) -0.011(3) 0.025(2)
C128 0.0383(18) 0.0445(18) 0.0272(17) -0.0035(16) -0.0079(16) -0.0001(17)
C129 0.0295(19) 0.030(2) 0.0245(19) -0.0071(17) -0.0058(17) -0.0027(18)
C130 0.028(2) 0.066(3) 0.042(2) -0.011(2) -0.009(2) -0.001(2)
C133 0.053(3) 0.038(2) 0.048(2) -0.014(2) -0.018(2) -0.016(2)
C134 0.0362(18) 0.0373(19) 0.0278(17) -0.0095(16) -0.0083(16) 0.0029(17)
C135 0.0393(19) 0.043(2) 0.0265(18) -0.0053(17) -0.0062(17) -0.0022(18)
C138 0.042(3) 0.054(3) 0.044(3) -0.011(2) 0.017(2) -0.018(2)
C139 0.0428(19) 0.048(2) 0.0320(18) -0.0017(18) -0.0051(17) -0.0003(18)
C141 0.042(2) 0.061(3) 0.044(2) -0.018(2) 0.014(2) -0.029(2)
C142 0.043(3) 0.044(3) 0.079(3) -0.010(3) -0.026(2) 0.012(2)
C144 0.058(3) 0.024(2) 0.064(3) 0.015(2) -0.024(2) -0.012(2)
C145 0.041(2) 0.062(3) 0.037(2) -0.008(2) 0.008(2) -0.020(2)
C148 0.065(3) 0.026(2) 0.055(3) 0.008(2) -0.024(2) -0.017(2)
C151 0.045(3) 0.044(3) 0.077(3) -0.005(3) -0.024(2) 0.013(2)
C152 0.055(3) 0.036(2) 0.037(2) -0.016(2) -0.008(2) -0.023(2)
C154 0.053(3) 0.049(3) 0.072(3) -0.017(3) -0.028(3) 0.023(2)
C156 0.067(3) 0.024(2) 0.051(3) 0.006(2) -0.014(2) -0.014(2)
C167 0.0409(18) 0.0411(18) 0.0290(17) -0.0102(16) -0.0091(16) 0.0063(17)
C195 0.040(2) 0.070(3) 0.046(2) 0.007(2) 0.004(2) -0.013(2)
O21 0.095(6) 0.180(10) 0.141(8) -0.008(7) -0.017(6) 0.012(7)
C35 0.0272(18) 0.0203(17) 0.0230(16) -0.0035(14) -0.0035(14) -0.0079(15)
C53 0.047(3) 0.051(3) 0.032(2) -0.003(2) -0.014(2) 0.003(3)
N21 0.048(3) 0.051(4) 0.032(3) -0.013(3) -0.006(2) -0.009(3)
C92 0.059(3) 0.053(3) 0.043(3) -0.016(2) -0.010(2) -0.002(3)
C125 0.074(4) 0.065(4) 0.056(4) -0.022(3) -0.007(3) -0.014(4)
C147 0.053(3) 0.061(3) 0.039(3) -0.008(3) -0.010(2) 0.002(3)
Cl2 0.0418(9) 0.0684(12) 0.0320(8) -0.0122(8) -0.0063(7) 0.0116(9)
O201 0.044(3) 0.045(3) 0.026(2) -0.0013(19) 0.0045(19) -0.013(2)
O200 0.056(3) 0.055(3) 0.071(4) 0.002(3) -0.011(3) -0.014(3)
N201 0.029(3) 0.037(3) 0.027(3) -0.002(2) -0.005(2) -0.010(2)
N200 0.036(3) 0.061(4) 0.051(4) -0.006(3) -0.010(3) -0.004(3)
C209 0.037(2) 0.051(3) 0.041(2) -0.011(2) -0.009(2) -0.009(2)
C208 0.034(2) 0.041(3) 0.042(3) -0.010(2) -0.006(2) -0.013(2)
C207 0.036(3) 0.047(3) 0.039(3) -0.006(2) -0.008(2) -0.014(2)
C206 0.047(3) 0.067(3) 0.052(3) 0.001(2) -0.009(2) -0.006(3)
C205 0.047(3) 0.062(3) 0.052(3) -0.002(3) -0.012(3) -0.010(3)
C204 0.045(3) 0.060(4) 0.053(4) -0.018(3) -0.001(3) -0.017(3)
C203 0.048(3) 0.064(3) 0.050(3) -0.003(3) -0.010(3) -0.007(3)
C202 0.057(4) 0.060(4) 0.055(4) -0.009(3) 0.002(3) -0.005(3)
C201 0.066(4) 0.055(4) 0.075(4) -0.008(3) -0.021(4) -0.019(3)
C200 0.063(4) 0.073(4) 0.072(4) 0.001(4) -0.014(4) 0.006(4)
O301 0.0080(12) 0.0081(12) 0.0079(12) -0.0013(3) -0.0017(3) -0.0006(2)
O300 0.038(4) 0.009(3) 0.016(3) -0.004(3) -0.009(3) 0.010(3)
N301 0.0149(19) 0.0149(19) 0.0141(19) -0.0023(10) -0.0023(10) 0.0007(10)
N300 0.028(5) 0.018(5) 0.027(5) 0.000(4) -0.013(4) -0.008(4)
C310 0.026(4) 0.023(4) 0.028(4) -0.011(3) -0.011(3) -0.004(3)
C309 0.0276(16) 0.0291(16) 0.0264(16) -0.0046(10) -0.0060(9) -0.0027(10)
C308 0.029(3) 0.034(3) 0.027(3) -0.009(3) -0.002(3) -0.001(3)
C307 0.032(4) 0.027(4) 0.041(4) 0.001(4) -0.020(4) -0.008(4)
C306 0.029(4) 0.028(4) 0.034(4) -0.006(3) -0.012(3) -0.006(3)
C305 0.027(4) 0.047(5) 0.026(4) 0.005(4) 0.005(4) 0.005(4)
C304 0.033(4) 0.030(4) 0.035(4) -0.004(3) -0.010(3) -0.008(3)
C303 0.035(3) 0.035(3) 0.035(3) -0.001(3) 0.009(3) 0.004(3)
C302 0.050(5) 0.037(5) 0.035(4) -0.003(4) -0.011(4) -0.003(4)
C301 0.047(2) 0.047(2) 0.047(2) -0.0077(4) -0.0100(5) -0.0045(3)

loop_
_atom_type_symbol
_atom_type_description
_atom_type_scat_dispersion_real
_atom_type_scat_dispersion_imag
_atom_type_scat_source
C C 0.0033 0.0016 'International Tables Vol C Tables 4.2.6.8 and 6.1.1.4'
H H 0.0000 0.0000 'International Tables Vol C Tables 4.2.6.8 and 6.1.1.4'
N N 0.0061 0.0033 'International Tables Vol C Tables 4.2.6.8 and 6.1.1.4'
O O 0.0106 0.0060 'International Tables Vol C Tables 4.2.6.8 and 6.1.1.4'
Cl Cl 0.1484 0.1585 'International Tables Vol C Tables 4.2.6.8 and 6.1.1.4'
Zr Zr -2.9673 0.5597 'International Tables Vol C Tables 4.2.6.8 and 6.1.1.4'

loop_
_geom_angle_atom_site_label_1
_geom_angle_atom_site_label_2
_geom_angle_atom_site_label_3
_geom_angle
_geom_angle_site_symmetry_1
_geom_angle_site_symmetry_3
_geom_angle_publ_flag
O5W Zr1 O6W 73.75(13) . . ?
O5W Zr1 O7W 73.26(13) . . ?
O6W Zr1 O7W 89.30(14) . . ?
O5W Zr1 O10 79.70(13) . . ?
O6W Zr1 O10 153.19(14) . . ?
O7W Zr1 O10 86.56(14) . . ?
O5W Zr1 O7 79.62(13) . . ?
O6W Zr1 O7 86.94(14) . . ?
O7W Zr1 O7 152.59(14) . . ?
O10 Zr1 O7 84.71(14) . . ?
O5W Zr1 C93 150.8(2) . . ?
O6W Zr1 C93 84.0(2) . . ?
O7W Zr1 C93 126.0(2) . . ?
O10 Zr1 C93 119.4(2) . . ?
O7 Zr1 C93 80.57(19) . . ?
O5W Zr1 C156 151.32(19) . . ?
O6W Zr1 C156 80.6(2) . . ?
O7W Zr1 C156 94.1(2) . . ?
O10 Zr1 C156 126.1(2) . . ?
O7 Zr1 C156 112.0(2) . . ?
C93 Zr1 C156 31.9(2) . . ?
O5W Zr1 C144 153.63(19) . . ?
O6W Zr1 C144 108.8(2) . . ?
O7W Zr1 C144 80.47(19) . . ?
O10 Zr1 C144 96.6(2) . . ?
O7 Zr1 C144 126.3(2) . . ?
C93 Zr1 C144 52.2(2) . . ?
C156 Zr1 C144 31.6(2) . . ?
O5W Zr1 C123 154.1(2) . . ?
O6W Zr1 C123 132.2(2) . . ?
O7W Zr1 C123 102.0(2) . . ?
O10 Zr1 C123 74.5(2) . . ?
O7 Zr1 C123 100.6(2) . . ?
C93 Zr1 C123 51.7(3) . . ?
C156 Zr1 C123 52.6(2) . . ?
C144 Zr1 C123 32.1(2) . . ?
O5W Zr1 C148 152.53(19) . . ?
O6W Zr1 C148 113.5(2) . . ?
O7W Zr1 C148 131.19(19) . . ?
O10 Zr1 C148 88.7(2) . . ?
O7 Zr1 C148 74.55(19) . . ?
C93 Zr1 C148 30.8(2) . . ?
C156 Zr1 C148 52.0(2) . . ?
C144 Zr1 C148 51.9(2) . . ?
C123 Zr1 C148 30.9(2) . . ?
O5W Zr1 Zr2 36.55(9) . . ?
O6W Zr1 Zr2 38.16(10) . . ?
O7W Zr1 Zr2 85.28(10) . . ?
O10 Zr1 Zr2 115.04(10) . . ?
O7 Zr1 Zr2 75.10(10) . . ?
C93 Zr1 Zr2 116.91(18) . . ?
C156 Zr1 Zr2 118.71(17) . . ?
C144 Zr1 Zr2 144.32(18) . . ?
C123 Zr1 Zr2 168.58(18) . . ?
C148 Zr1 Zr2 139.09(18) . . ?
O5W Zr1 Zr5 35.81(9) . . ?
O6W Zr1 Zr5 85.66(10) . . ?
O7W Zr1 Zr5 38.47(10) . . ?
O10 Zr1 Zr5 74.72(10) . . ?
O7 Zr1 Zr5 114.13(10) . . ?
C93 Zr1 Zr5 161.55(18) . . ?
C156 Zr1 Zr5 130.84(17) . . ?
C144 Zr1 Zr5 117.91(17) . . ?
C123 Zr1 Zr5 130.47(19) . . ?
C148 Zr1 Zr5 159.92(18) . . ?
Zr2 Zr1 Zr5 60.269(16) . . ?
O5W Zr2 O6W 73.28(13) . . ?
O5W Zr2 O8W 72.95(13) . . ?
O6W Zr2 O8W 89.84(14) . . ?
O5W Zr2 O8 81.35(14) . . ?
O6W Zr2 O8 85.20(14) . . ?
O8W Zr2 O8 154.17(14) . . ?
O5W Zr2 O11 78.35(13) . . ?
O6W Zr2 O11 150.99(14) . . ?
O8W Zr2 O11 87.54(14) . . ?
O8 Zr2 O11 84.71(14) . . ?
O5W Zr2 C116 149.62(17) . . ?
O6W Zr2 C116 85.39(17) . . ?
O8W Zr2 C116 85.90(17) . . ?
O8 Zr2 C116 118.82(17) . . ?
O11 Zr2 C116 123.16(18) . . ?
O5W Zr2 C51 150.33(17) . . ?
O6W Zr2 C51 116.56(17) . . ?
O8W Zr2 C51 78.97(17) . . ?
O8 Zr2 C51 125.73(17) . . ?
O11 Zr2 C51 91.26(17) . . ?
C116 Zr2 C51 32.2(2) . . ?
O5W Zr2 C49 151.76(17) . . ?
O6W Zr2 C49 80.44(17) . . ?
O8W Zr2 C49 117.77(17) . . ?
O8 Zr2 C49 86.40(17) . . ?
O11 Zr2 C49 125.87(17) . . ?
C116 Zr2 C49 32.4(2) . . ?
C51 Zr2 C49 53.5(2) . . ?
O5W Zr2 C79 153.39(17) . . ?
O6W Zr2 C79 133.13(17) . . ?
O8W Zr2 C79 105.73(18) . . ?
O8 Zr2 C79 96.01(18) . . ?
O11 Zr2 C79 75.04(17) . . ?
C116 Zr2 C79 53.1(2) . . ?
C51 Zr2 C79 32.2(2) . . ?
C49 Zr2 C79 53.0(2) . . ?
O5W Zr2 C82 154.30(16) . . ?
O6W Zr2 C82 108.27(17) . . ?
O8W Zr2 C82 131.98(17) . . ?
O8 Zr2 C82 73.33(17) . . ?
O11 Zr2 C82 94.70(17) . . ?
C116 Zr2 C82 53.25(19) . . ?
C51 Zr2 C82 53.1(2) . . ?
C49 Zr2 C82 32.23(19) . . ?
C79 Zr2 C82 31.6(2) . . ?
O5W Zr2 Zr1 36.31(9) . . ?
O6W Zr2 Zr1 37.93(10) . . ?
O8W Zr2 Zr1 85.38(10) . . ?
O8 Zr2 Zr1 75.18(10) . . ?
O11 Zr2 Zr1 113.08(9) . . ?
C116 Zr2 Zr1 122.49(15) . . ?
C51 Zr2 Zr1 150.47(14) . . ?
C49 Zr2 Zr1 115.80(14) . . ?
C79 Zr2 Zr1 166.88(15) . . ?
C82 Zr2 Zr1 135.32(14) . . ?
O5W Zr2 Zr5 35.79(10) . . ?
O6W Zr2 Zr5 85.34(10) . . ?
O8W Zr2 Zr5 38.07(9) . . ?
O8 Zr2 Zr5 116.14(10) . . ?
O11 Zr2 Zr5 74.94(10) . . ?
C116 Zr2 Zr5 123.05(14) . . ?
C51 Zr2 Zr5 114.76(14) . . ?
C49 Zr2 Zr5 152.24(14) . . ?
C79 Zr2 Zr5 133.02(15) . . ?
C82 Zr2 Zr5 164.57(14) . . ?
Zr1 Zr2 Zr5 60.093(15) . . ?
O4W Zr3 O2W 73.46(13) . . ?
O4W Zr3 O3W 73.21(14) . . ?
O2W Zr3 O3W 89.52(15) . . ?
O4W Zr3 O18 79.48(13) . . ?
O2W Zr3 O18 152.61(14) . . ?
O3W Zr3 O18 86.71(14) . . ?
O4W Zr3 O15 79.39(14) . . ?
O2W Zr3 O15 87.54(14) . . ?
O3W Zr3 O15 152.13(14) . . ?
O18 Zr3 O15 83.32(14) . . ?
O4W Zr3 C195 155.5(2) . . ?
O2W Zr3 C195 110.0(2) . . ?
O3W Zr3 C195 130.0(2) . . ?
O18 Zr3 C195 92.9(2) . . ?
O15 Zr3 C195 76.6(2) . . ?
O4W Zr3 C141 154.19(19) . . ?
O2W Zr3 C141 131.91(19) . . ?
O3W Zr3 C141 99.1(2) . . ?
O18 Zr3 C141 75.44(19) . . ?
O15 Zr3 C141 103.4(2) . . ?
C195 Zr3 C141 34.2(3) . . ?
O4W Zr3 C138 152.0(2) . . ?
O2W Zr3 C138 81.5(2) . . ?
O3W Zr3 C138 119.6(2) . . ?
O18 Zr3 C138 123.6(2) . . ?
O15 Zr3 C138 87.3(2) . . ?
C195 Zr3 C138 31.2(2) . . ?
C141 Zr3 C138 53.1(2) . . ?
O4W Zr3 C145 149.4(2) . . ?
O2W Zr3 C145 82.05(19) . . ?
O3W Zr3 C145 88.9(2) . . ?
O18 Zr3 C145 124.9(2) . . ?
O15 Zr3 C145 118.1(2) . . ?
C195 Zr3 C145 51.6(2) . . ?
C141 Zr3 C145 51.3(2) . . ?
C138 Zr3 C145 30.8(2) . . ?
O4W Zr3 C120 149.8(2) . . ?
O2W Zr3 C120 109.7(2) . . ?
O3W Zr3 C120 76.8(2) . . ?
O18 Zr3 C120 95.9(2) . . ?
O15 Zr3 C120 130.1(2) . . ?
C195 Zr3 C120 53.6(3) . . ?
C141 Zr3 C120 31.4(2) . . ?
C138 Zr3 C120 51.9(3) . . ?
C145 Zr3 C120 30.5(2) . . ?
O4W Zr3 Zr6 36.25(10) . . ?
O2W Zr3 Zr6 38.07(9) . . ?
O3W Zr3 Zr6 85.00(10) . . ?
O18 Zr3 Zr6 114.53(10) . . ?
O15 Zr3 Zr6 75.71(10) . . ?
C195 Zr3 Zr6 137.9(2) . . ?
C141 Zr3 Zr6 169.55(16) . . ?
C138 Zr3 Zr6 116.57(17) . . ?
C145 Zr3 Zr6 119.67(17) . . ?
C120 Zr3 Zr6 143.53(18) . . ?
O4W Zr3 Zr4 36.33(10) . . ?
O2W Zr3 Zr4 85.40(10) . . ?
O3W Zr3 Zr4 37.79(10) . . ?
O18 Zr3 Zr4 75.11(10) . . ?
O15 Zr3 Zr4 114.33(10) . . ?
C195 Zr3 Zr4 162.1(2) . . ?
C141 Zr3 Zr4 128.15(18) . . ?
C138 Zr3 Zr4 154.17(19) . . ?
C145 Zr3 Zr4 125.20(18) . . ?
C120 Zr3 Zr4 113.53(18) . . ?
Zr6 Zr3 Zr4 60.087(17) . . ?
O4W Zr4 O3W 73.35(14) . . ?
O4W Zr4 O1W 73.13(14) . . ?
O3W Zr4 O1W 90.38(15) . . ?
O4W Zr4 O13 79.87(14) . . ?
O3W Zr4 O13 153.03(15) . . ?
O1W Zr4 O13 84.81(15) . . ?
O4W Zr4 O17 79.04(14) . . ?
O3W Zr4 O17 86.85(14) . . ?
O1W Zr4 O17 151.63(15) . . ?
O13 Zr4 O17 85.00(15) . . ?
O4W Zr4 C127 154.1(2) . . ?
O3W Zr4 C127 132.0(2) . . ?
O1W Zr4 C127 107.3(2) . . ?
O13 Zr4 C127 74.5(2) . . ?
O17 Zr4 C127 95.3(2) . . ?
O4W Zr4 C111 151.4(2) . . ?
O3W Zr4 C111 84.4(2) . . ?
O1W Zr4 C111 89.5(2) . . ?
O13 Zr4 C111 121.9(2) . . ?
O17 Zr4 C111 118.2(2) . . ?
C127 Zr4 C111 52.5(3) . . ?
O4W Zr4 C151 151.6(2) . . ?
O3W Zr4 C151 81.5(2) . . ?
O1W Zr4 C151 120.9(2) . . ?
O13 Zr4 C151 123.5(2) . . ?
O17 Zr4 C151 86.6(2) . . ?
C127 Zr4 C151 50.9(3) . . ?
C111 Zr4 C151 31.6(2) . . ?
O4W Zr4 C154 152.8(2) . . ?
O3W Zr4 C154 108.1(2) . . ?
O1W Zr4 C154 133.2(2) . . ?
O13 Zr4 C154 94.3(2) . . ?
O17 Zr4 C154 74.0(2) . . ?
C127 Zr4 C154 30.5(3) . . ?
C111 Zr4 C154 51.8(3) . . ?
C151 Zr4 C154 30.4(3) . . ?
O4W Zr4 C142 152.8(2) . . ?
O3W Zr4 C142 115.6(2) . . ?
O1W Zr4 C142 81.0(2) . . ?
O13 Zr4 C142 89.9(2) . . ?
O17 Zr4 C142 125.4(2) . . ?
C127 Zr4 C142 32.2(3) . . ?
C111 Zr4 C142 32.4(2) . . ?
C151 Zr4 C142 52.5(3) . . ?
C154 Zr4 C142 52.2(3) . . ?
O4W Zr4 Zr3 36.07(9) . . ?
O3W Zr4 Zr3 38.19(10) . . ?
O1W Zr4 Zr3 85.63(11) . . ?
O13 Zr4 Zr3 114.87(10) . . ?
O17 Zr4 Zr3 74.85(10) . . ?
C127 Zr4 Zr3 165.1(2) . . ?
C111 Zr4 Zr3 122.22(18) . . ?
C151 Zr4 Zr3 116.38(19) . . ?
C154 Zr4 Zr3 134.7(2) . . ?
C142 Zr4 Zr3 150.65(19) . . ?
O4W Zr4 Zr6 36.20(10) . . ?
O3W Zr4 Zr6 85.11(10) . . ?
O1W Zr4 Zr6 37.64(11) . . ?
O13 Zr4 Zr6 74.92(10) . . ?
O17 Zr4 Zr6 114.01(10) . . ?
C127 Zr4 Zr6 135.0(2) . . ?
C111 Zr4 Zr6 125.86(18) . . ?
C151 Zr4 Zr6 154.79(19) . . ?
C154 Zr4 Zr6 165.4(2) . . ?
C142 Zr4 Zr6 116.83(18) . . ?
Zr3 Zr4 Zr6 59.885(15) . . ?
O5W Zr5 O8W 73.15(13) . . ?
O5W Zr5 O7W 73.43(13) . . ?
O8W Zr5 O7W 88.77(14) . . ?
O5W Zr5 O12 78.91(13) . . ?
O8W Zr5 O12 86.62(14) . . ?
O7W Zr5 O12 152.10(14) . . ?
O5W Zr5 O9 79.67(13) . . ?
O8W Zr5 O9 152.51(14) . . ?
O7W Zr5 O9 87.38(14) . . ?
O12 Zr5 O9 84.19(14) . . ?
O5W Zr5 C130 150.81(18) . . ?
O8W Zr5 C130 79.86(19) . . ?
O7W Zr5 C130 95.41(19) . . ?
O12 Zr5 C130 110.77(19) . . ?
O9 Zr5 C130 127.61(19) . . ?
O5W Zr5 C90 151.99(18) . . ?
O8W Zr5 C90 120.47(19) . . ?
O7W Zr5 C90 127.40(19) . . ?
O12 Zr5 C90 77.80(19) . . ?
O9 Zr5 C90 82.70(18) . . ?
C130 Zr5 C90 54.7(2) . . ?
O5W Zr5 C113 150.81(18) . . ?
O8W Zr5 C113 88.79(18) . . ?
O7W Zr5 C113 130.15(18) . . ?
O12 Zr5 C113 77.27(18) . . ?
O9 Zr5 C113 114.17(18) . . ?
C130 Zr5 C113 35.4(2) . . ?
C90 Zr5 C113 31.9(2) . . ?
O5W Zr5 C100 153.50(18) . . ?
O8W Zr5 C100 131.83(18) . . ?
O7W Zr5 C100 95.76(19) . . ?
O12 Zr5 C100 107.73(19) . . ?
O9 Zr5 C100 75.65(18) . . ?
C130 Zr5 C100 52.0(2) . . ?
C90 Zr5 C100 31.8(2) . . ?
C113 Zr5 C100 52.7(2) . . ?
O5W Zr5 C87 152.56(18) . . ?
O8W Zr5 C87 103.80(18) . . ?
O7W Zr5 C87 79.29(18) . . ?
O12 Zr5 C87 128.49(19) . . ?
O9 Zr5 C87 102.19(18) . . ?
C130 Zr5 C87 29.3(2) . . ?
C90 Zr5 C87 53.2(2) . . ?
C113 Zr5 C87 53.2(2) . . ?
C100 Zr5 C87 32.1(2) . . ?
O5W Zr5 Zr1 35.83(9) . . ?
O8W Zr5 Zr1 84.95(10) . . ?
O7W Zr5 Zr1 38.62(10) . . ?
O12 Zr5 Zr1 113.51(10) . . ?
O9 Zr5 Zr1 75.18(10) . . ?
C130 Zr5 Zr1 131.94(16) . . ?
C90 Zr5 Zr1 153.57(16) . . ?
C113 Zr5 Zr1 167.09(15) . . ?
C100 Zr5 Zr1 125.79(16) . . ?
C87 Zr5 Zr1 117.55(16) . . ?
O5W Zr5 Zr2 36.04(9) . . ?
O8W Zr5 Zr2 38.01(10) . . ?
O7W Zr5 Zr2 84.84(10) . . ?
O12 Zr5 Zr2 74.69(10) . . ?
O9 Zr5 Zr2 114.50(10) . . ?
C130 Zr5 Zr2 117.86(16) . . ?
C90 Zr5 Zr2 145.43(16) . . ?
C113 Zr5 Zr2 119.83(15) . . ?
C100 Zr5 Zr2 169.85(15) . . ?
C87 Zr5 Zr2 139.14(15) . . ?
Zr1 Zr5 Zr2 59.638(16) . . ?
O4W Zr6 O1W 73.28(14) . . ?
O4W Zr6 O2W 73.32(13) . . ?
O1W Zr6 O2W 90.74(15) . . ?
O4W Zr6 O16 79.57(14) . . ?
O1W Zr6 O16 152.45(15) . . ?
O2W Zr6 O16 85.88(14) . . ?
O4W Zr6 O14 79.74(14) . . ?
O1W Zr6 O14 85.76(15) . . ?
O2W Zr6 O14 152.68(14) . . ?
O16 Zr6 O14 84.88(14) . . ?
O4W Zr6 C86 152.99(18) . . ?
O1W Zr6 C86 128.41(19) . . ?
O2W Zr6 C86 116.93(19) . . ?
O16 Zr6 C86 76.56(19) . . ?
O14 Zr6 C86 85.69(18) . . ?
O4W Zr6 C59 154.09(18) . . ?
O1W Zr6 C59 97.4(2) . . ?
O2W Zr6 C59 131.86(18) . . ?
O16 Zr6 C59 105.2(2) . . ?
O14 Zr6 C59 75.43(18) . . ?
C86 Zr6 C59 31.6(2) . . ?
O4W Zr6 C133 152.33(19) . . ?
O1W Zr6 C133 79.1(2) . . ?
O2W Zr6 C133 105.65(19) . . ?
O16 Zr6 C133 128.09(19) . . ?
O14 Zr6 C133 100.27(19) . . ?
C86 Zr6 C133 52.8(2) . . ?
C59 Zr6 C133 32.2(2) . . ?
O4W Zr6 C152 150.40(18) . . ?
O1W Zr6 C152 97.19(19) . . ?
O2W Zr6 C152 78.96(18) . . ?
O16 Zr6 C152 108.91(19) . . ?
O14 Zr6 C152 128.35(18) . . ?
C86 Zr6 C152 52.6(2) . . ?
C59 Zr6 C152 53.0(2) . . ?
C133 Zr6 C152 32.2(2) . . ?
O4W Zr6 C99 150.75(19) . . ?
O1W Zr6 C99 128.42(19) . . ?
O2W Zr6 C99 85.83(18) . . ?
O16 Zr6 C99 78.65(19) . . ?
O14 Zr6 C99 117.28(19) . . ?
C86 Zr6 C99 31.7(2) . . ?
C59 Zr6 C99 52.5(2) . . ?
C133 Zr6 C99 52.9(2) . . ?
C152 Zr6 C99 31.7(2) . . ?
O4W Zr6 Zr3 36.13(9) . . ?
O1W Zr6 Zr3 85.76(11) . . ?
O2W Zr6 Zr3 38.05(10) . . ?
O16 Zr6 Zr3 74.80(10) . . ?
O14 Zr6 Zr3 114.63(10) . . ?
C86 Zr6 Zr3 142.78(16) . . ?
C59 Zr6 Zr3 169.74(15) . . ?
C133 Zr6 Zr3 140.70(16) . . ?
C152 Zr6 Zr3 117.02(15) . . ?
C99 Zr6 Zr3 118.15(16) . . ?
O4W Zr6 Zr4 36.33(10) . . ?
O1W Zr6 Zr4 37.65(10) . . ?
O2W Zr6 Zr4 85.33(10) . . ?
O16 Zr6 Zr4 114.80(10) . . ?
O14 Zr6 Zr4 75.41(10) . . ?
C86 Zr6 Zr4 156.46(16) . . ?
C59 Zr6 Zr4 127.24(17) . . ?
C133 Zr6 Zr4 116.47(17) . . ?
C152 Zr6 Zr4 132.06(16) . . ?
C99 Zr6 Zr4 163.27(16) . . ?
Zr3 Zr6 Zr4 60.028(16) . . ?
C39 O12 Zr5 127.3(3) . . ?
Zr5 O7W Zr1 102.91(15) . . ?
C42 O16 Zr6 130.2(4) . . ?
Zr3 O4W Zr6 107.62(15) . . ?
Zr3 O4W Zr4 107.60(16) . . ?
Zr6 O4W Zr4 107.46(15) . . ?
Zr2 O8W Zr5 103.92(15) . . ?
C67 O18 Zr3 127.1(3) . . ?
C39 O11 Zr2 127.0(4) . . ?
Zr1 O6W Zr2 103.91(15) . . ?
C74 O8 Zr2 129.1(3) . . ?
Zr4 O3W Zr3 104.01(15) . . ?
C42 O15 Zr3 126.2(3) . . ?
C67 O17 Zr4 127.3(3) . . ?
C97 O14 Zr6 128.5(4) . . ?
Zr3 O2W Zr6 103.87(15) . . ?
C74 O7 Zr1 129.8(3) . . ?
Zr6 O1W Zr4 104.71(16) . . ?
Zr5 O5W Zr1 108.35(15) . . ?
Zr5 O5W Zr2 108.17(15) . . ?
Zr1 O5W Zr2 107.14(15) . . ?
C97 O13 Zr4 129.8(4) . . ?
C129 O10 Zr1 129.4(3) . . ?
C129 O9 Zr5 128.0(3) . . ?
C48 C38 C103 118.6(5) . . ?
C48 C38 C67 120.7(5) . . ?
C103 C38 C67 120.7(5) . . ?
O11 C39 O12 122.7(5) . . ?
O11 C39 C45 119.1(5) . . ?
O12 C39 C45 118.2(5) . . ?
C63 N4 C101 129.2(5) . . ?
O15 C42 O16 122.5(5) . . ?
O15 C42 C57 120.7(5) . . ?
O16 C42 C57 116.8(5) . . ?
C119 C43 C134 118.7(5) . . ?
C119 C43 C74 120.1(5) . . ?
C134 C43 C74 121.0(5) . . ?
C76 C45 C117 118.3(5) . . ?
C76 C45 C39 121.2(5) . . ?
C117 C45 C39 120.5(5) . . ?
C80 C48 C38 122.4(6) . . ?
C116 C49 C82 107.3(6) . . ?
C116 C49 Zr2 72.8(3) . . ?
C82 C49 Zr2 75.2(3) . . ?
C101 C50 C103 120.0(6) . . ?
C116 C51 C79 108.0(6) . . ?
C116 C51 Zr2 73.9(3) . . ?
C79 C51 Zr2 75.2(3) . . ?
C114 C52 C61 118.2(6) . . ?
C106 C54 N2 123.6(6) . . ?
C106 C54 C167 119.2(6) . . ?
N2 C54 C167 117.2(5) . . ?
C135 N3 C85 128.6(5) . . ?
C61 C57 C71 118.4(5) . . ?
C61 C57 C42 122.1(5) . . ?
C71 C57 C42 119.4(5) . . ?
C86 C59 C133 108.0(6) . . ?
C86 C59 Zr6 74.0(4) . . ?
C133 C59 Zr6 74.0(4) . . ?
C57 C61 C52 122.2(6) . . ?
N4 C63 C135 128.9(6) . . ?
N4 C63 C69 139.2(5) . . ?
C135 C63 C69 91.8(5) . . ?
C83 N6 C68 127.7(5) . . ?
C121 N5 C114 127.8(5) . . ?
O18 C67 O17 122.4(5) . . ?
O18 C67 C38 118.5(5) . . ?
O17 C67 C38 119.0(5) . . ?
C109 C68 C98 120.8(6) . . ?
C109 C68 N6 116.7(6) . . ?
C98 C68 N6 122.5(6) . . ?
O3 C69 C63 138.7(6) . . ?
O3 C69 C105 133.3(6) . . ?
C63 C69 C105 88.0(5) . . ?
C77 C70 C88 119.9(6) . . ?
C77 C70 C97 120.9(6) . . ?
C88 C70 C97 119.1(5) . . ?
C84 C71 C57 120.3(6) . . ?
O6 C72 C124 137.4(6) . . ?
O6 C72 C95 135.1(6) . . ?
C124 C72 C95 87.2(5) . . ?
C104 N2 C54 129.4(5) . . ?
O7 C74 O8 123.0(5) . . ?
O7 C74 C43 119.5(5) . . ?
O8 C74 C43 117.5(5) . . ?
C124 N1 C91 128.4(6) . . ?
C45 C76 C78 121.4(6) . . ?
C70 C77 C110 121.6(6) . . ?
C85 C78 C76 119.3(6) . . ?
C82 C79 C51 108.7(6) . . ?
C82 C79 Zr2 75.2(3) . . ?
C51 C79 Zr2 72.6(3) . . ?
C48 C80 C101 118.9(6) . . ?
C79 C82 C49 107.7(6) . . ?
C79 C82 Zr2 73.2(3) . . ?
C49 C82 Zr2 72.6(3) . . ?
N6 C83 C121 130.5(6) . . ?
N6 C83 C118 137.9(6) . . ?
C121 C83 C118 91.4(5) . . ?
C71 C84 C114 120.3(6) . . ?
C78 C85 C128 119.8(5) . . ?
C78 C85 N3 123.5(5) . . ?
C128 C85 N3 116.7(6) . . ?
C59 C86 C99 109.0(6) . . ?
C59 C86 Zr6 74.5(4) . . ?
C99 C86 Zr6 74.8(4) . . ?
C130 C87 C100 109.2(7) . . ?
C130 C87 Zr5 70.3(4) . . ?
C100 C87 Zr5 73.1(4) . . ?
C108 C88 C70 119.7(6) . . ?
C98 C89 C102 121.8(6) . . ?
C100 C90 C113 108.3(6) . . ?
C100 C90 Zr5 74.7(4) . . ?
C113 C90 Zr5 74.5(4) . . ?
C108 C91 C110 121.4(6) . . ?
C108 C91 N1 117.1(6) . . ?
C110 C91 N1 121.5(6) . . ?
C148 C93 C156 108.7(7) . . ?
C148 C93 Zr1 75.4(4) . . ?
C156 C93 Zr1 74.1(4) . . ?
O5 C95 C104 137.9(6) . . ?
O5 C95 C72 134.4(6) . . ?
C104 C95 C72 87.7(5) . . ?
O13 C97 O14 123.8(5) . . ?
O13 C97 C70 117.7(5) . . ?
O14 C97 C70 118.5(5) . . ?
C68 C98 C89 118.9(6) . . ?
C86 C99 C152 108.0(7) . . ?
C86 C99 Zr6 73.6(4) . . ?
C152 C99 Zr6 73.9(4) . . ?
C90 C100 C87 109.0(6) . . ?
C90 C100 Zr5 73.5(4) . . ?
C87 C100 Zr5 74.8(4) . . ?
C50 C101 C80 120.6(5) . . ?
C50 C101 N4 117.1(5) . . ?
C80 C101 N4 122.2(6) . . ?
C107 C102 C89 117.9(5) . . ?
C107 C102 C129 120.0(5) . . ?
C89 C102 C129 121.9(5) . . ?
C38 C103 C50 119.5(6) . . ?
N2 C104 C124 126.7(6) . . ?
N2 C104 C95 139.5(5) . . ?
C124 C104 C95 93.5(5) . . ?
O4 C105 C135 137.6(6) . . ?
O4 C105 C69 134.0(6) . . ?
C135 C105 C69 88.4(5) . . ?
C134 C106 C54 119.6(6) . . ?
C102 C107 C109 121.3(6) . . ?
C91 C108 C88 119.6(6) . . ?
C68 C109 C107 119.1(6) . . ?
C77 C110 C91 117.8(6) . . ?
C151 C111 C142 106.7(7) . . ?
C151 C111 Zr4 74.2(4) . . ?
C142 C111 Zr4 74.2(4) . . ?
C90 C113 C130 103.4(6) . . ?
C90 C113 Zr5 73.6(4) . . ?
C130 C113 Zr5 69.1(3) . . ?
C52 C114 C84 120.6(6) . . ?
C52 C114 N5 122.4(6) . . ?
C84 C114 N5 117.0(6) . . ?
C51 C116 C49 108.3(5) . . ?
C51 C116 Zr2 73.9(3) . . ?
C49 C116 Zr2 74.8(3) . . ?
C128 C117 C45 121.2(6) . . ?
O2 C118 C83 134.8(6) . . ?
O2 C118 C139 136.8(6) . . ?
C83 C118 C139 88.3(5) . . ?
C43 C119 C167 120.7(6) . . ?
C145 C120 C141 107.8(8) . . ?
C145 C120 Zr3 74.3(4) . . ?
C141 C120 Zr3 73.4(4) . . ?
N5 C121 C83 130.1(6) . . ?
N5 C121 C139 138.2(6) . . ?
C83 C121 C139 91.4(5) . . ?
C148 C123 C144 107.4(7) . . ?
C148 C123 Zr1 74.6(4) . . ?
C144 C123 Zr1 73.9(4) . . ?
N1 C124 C104 129.6(6) . . ?
N1 C124 C72 138.4(6) . . ?
C104 C124 C72 91.7(5) . . ?
C154 C127 C142 109.9(8) . . ?
C154 C127 Zr4 75.9(5) . . ?
C142 C127 Zr4 75.1(4) . . ?
C117 C128 C85 120.0(6) . . ?
O9 C129 O10 122.8(5) . . ?
O9 C129 C102 119.8(5) . . ?
O10 C129 C102 117.4(5) . . ?
C87 C130 C113 109.5(6) . . ?
C87 C130 Zr5 80.3(4) . . ?
C113 C130 Zr5 75.5(3) . . ?
C59 C133 C152 107.0(6) . . ?
C59 C133 Zr6 73.8(4) . . ?
C152 C133 Zr6 73.9(4) . . ?
C106 C134 C43 121.7(6) . . ?
N3 C135 C63 129.1(6) . . ?
N3 C135 C105 139.0(6) . . ?
C63 C135 C105 91.8(5) . . ?
C145 C138 C195 109.0(7) . . ?
C145 C138 Zr3 75.0(4) . . ?
C195 C138 Zr3 74.1(4) . . ?
O1 C139 C121 134.1(6) . . ?
O1 C139 C118 136.8(6) . . ?
C121 C139 C118 89.0(5) . . ?
C120 C141 C195 106.3(7) . . ?
C120 C141 Zr3 75.2(4) . . ?
C195 C141 Zr3 72.8(4) . . ?
C127 C142 C111 104.6(7) . . ?
C127 C142 Zr4 72.7(4) . . ?
C111 C142 Zr4 73.4(4) . . ?
C156 C144 C123 107.3(7) . . ?
C156 C144 Zr1 73.6(4) . . ?
C123 C144 Zr1 74.0(4) . . ?
C120 C145 C138 111.7(7) . . ?
C120 C145 Zr3 75.2(4) . . ?
C138 C145 Zr3 74.2(4) . . ?
C93 C148 C123 109.6(7) . . ?
C93 C148 Zr1 73.8(4) . . ?
C123 C148 Zr1 74.4(4) . . ?
C154 C151 C111 109.6(8) . . ?
C154 C151 Zr4 75.1(5) . . ?
C111 C151 Zr4 74.1(4) . . ?
C99 C152 C133 107.9(6) . . ?
C99 C152 Zr6 74.4(4) . . ?
C133 C152 Zr6 73.8(4) . . ?
C127 C154 C151 109.3(8) . . ?
C127 C154 Zr4 73.6(5) . . ?
C151 C154 Zr4 74.5(5) . . ?
C144 C156 C93 107.0(7) . . ?
C144 C156 Zr1 74.7(4) . . ?
C93 C156 Zr1 74.0(4) . . ?
C119 C167 C54 119.9(6) . . ?
C138 C195 C141 105.2(7) . . ?
C138 C195 Zr3 74.7(4) . . ?
C141 C195 Zr3 73.1(4) . . ?
N21 C53 C35 123.0(6) . . ?
C53 N21 C147 116.7(6) . . ?
C53 N21 C92 119.4(5) . . ?
C147 N21 C92 122.9(6) . . ?
N21 C92 C125 113.1(6) . . ?
O21 C147 N21 113.3(6) . . ?
C208 N201 C209 121.9(5) . . ?
C208 N201 C207 119.0(5) . . ?
C209 N201 C207 118.8(5) . . ?
C205 N200 C206 120.0(7) . . ?
C205 N200 C203 122.1(6) . . ?
C206 N200 C203 117.9(6) . . ?
N201 C209 C204 113.0(6) . . ?
O201 C208 N201 125.9(6) . . ?
N201 C207 C201 110.3(6) . . ?
N200 C206 C200 112.1(7) . . ?
O200 C205 N200 119.9(7) . . ?
N200 C203 C202 113.6(6) . . ?
C309 N301 C303 118.2(7) . . ?
C309 N301 C308 120.0(7) . . ?
C303 N301 C308 121.8(7) . . ?
C310 N300 C304 125.2(9) . . ?
C310 N300 C306 117.4(9) . . ?
C304 N300 C306 117.1(9) . . ?
O300 C310 N300 129.7(10) . . ?
O301 C309 N301 124.0(8) . . ?
N301 C308 C305 111.8(7) . . ?
C302 C306 N300 115.6(11) . . ?
N300 C304 C307 116.4(10) . . ?
N301 C303 C301 116.8(8) . . ?

loop_
_geom_bond_atom_site_label_1
_geom_bond_atom_site_label_2
_geom_bond_distance
_geom_bond_site_symmetry_2
_geom_bond_publ_flag
Zr1 O5W 2.074(3) . ?
Zr1 O6W 2.119(4) . ?
Zr1 O7W 2.153(4) . ?
Zr1 O10 2.175(4) . ?
Zr1 O7 2.185(4) . ?
Zr1 C93 2.523(7) . ?
Zr1 C156 2.524(7) . ?
Zr1 C144 2.538(6) . ?
Zr1 C123 2.538(7) . ?
Zr1 C148 2.541(7) . ?
Zr1 Zr2 3.3468(8) . ?
Zr1 Zr5 3.3622(7) . ?
Zr2 O5W 2.086(3) . ?
Zr2 O6W 2.130(4) . ?
Zr2 O8W 2.137(4) . ?
Zr2 O8 2.170(4) . ?
Zr2 O11 2.184(4) . ?
Zr2 C116 2.507(6) . ?
Zr2 C51 2.507(6) . ?
Zr2 C49 2.533(6) . ?
Zr2 C79 2.541(6) . ?
Zr2 C82 2.567(6) . ?
Zr2 Zr5 3.3681(8) . ?
Zr3 O4W 2.071(3) . ?
Zr3 O2W 2.126(4) . ?
Zr3 O3W 2.137(4) . ?
Zr3 O18 2.174(4) . ?
Zr3 O15 2.233(4) . ?
Zr3 C195 2.512(7) . ?
Zr3 C141 2.516(6) . ?
Zr3 C138 2.520(6) . ?
Zr3 C145 2.529(6) . ?
Zr3 C120 2.539(7) . ?
Zr3 Zr6 3.3484(8) . ?
Zr3 Zr4 3.3532(8) . ?
Zr4 O4W 2.084(4) . ?
Zr4 O3W 2.118(4) . ?
Zr4 O1W 2.119(4) . ?
Zr4 O13 2.172(4) . ?
Zr4 O17 2.181(4) . ?
Zr4 C127 2.511(7) . ?
Zr4 C111 2.532(7) . ?
Zr4 C151 2.533(7) . ?
Zr4 C154 2.539(7) . ?
Zr4 C142 2.542(7) . ?
Zr4 Zr6 3.3552(8) . ?
Zr5 O5W 2.073(3) . ?
Zr5 O8W 2.140(4) . ?
Zr5 O7W 2.146(4) . ?
Zr5 O12 2.171(4) . ?
Zr5 O9 2.203(4) . ?
Zr5 C130 2.433(6) . ?
Zr5 C90 2.511(6) . ?
Zr5 C113 2.523(6) . ?
Zr5 C100 2.526(6) . ?
Zr5 C87 2.547(6) . ?
Zr6 O4W 2.077(4) . ?
Zr6 O1W 2.118(4) . ?
Zr6 O2W 2.127(4) . ?
Zr6 O16 2.159(4) . ?
Zr6 O14 2.185(4) . ?
Zr6 C86 2.528(6) . ?
Zr6 C59 2.534(6) . ?
Zr6 C133 2.536(6) . ?
Zr6 C152 2.536(6) . ?
Zr6 C99 2.543(6) . ?
O12 C39 1.270(7) . ?
O16 C42 1.275(7) . ?
O18 C67 1.268(7) . ?
O11 C39 1.269(7) . ?
O8 C74 1.274(7) . ?
O15 C42 1.273(7) . ?
O17 C67 1.271(7) . ?
O4 C105 1.224(8) . ?
O14 C97 1.280(7) . ?
O7 C74 1.267(7) . ?
O13 C97 1.260(7) . ?
O10 C129 1.274(7) . ?
O9 C129 1.261(7) . ?
O6 C72 1.209(7) . ?
C38 C48 1.386(8) . ?
C38 C103 1.401(8) . ?
C38 C67 1.475(7) . ?
C39 C45 1.479(8) . ?
O3 C69 1.222(7) . ?
N4 C63 1.338(8) . ?
N4 C101 1.414(7) . ?
C42 C57 1.477(8) . ?
C43 C119 1.375(8) . ?
C43 C134 1.389(8) . ?
C43 C74 1.469(7) . ?
O5 C95 1.218(7) . ?
C45 C76 1.386(8) . ?
C45 C117 1.392(9) . ?
C48 C80 1.379(8) . ?
C49 C116 1.408(9) . ?
C49 C82 1.416(8) . ?
C50 C101 1.383(9) . ?
C50 C103 1.412(8) . ?
C51 C116 1.390(9) . ?
C51 C79 1.400(9) . ?
C52 C114 1.392(9) . ?
C52 C61 1.396(8) . ?
C54 C106 1.388(8) . ?
C54 N2 1.393(7) . ?
C54 C167 1.399(9) . ?
N3 C135 1.334(8) . ?
N3 C85 1.408(7) . ?
C57 C61 1.389(9) . ?
C57 C71 1.400(8) . ?
C59 C86 1.376(10) . ?
C59 C133 1.406(9) . ?
C63 C135 1.420(8) . ?
C63 C69 1.476(9) . ?
N6 C83 1.340(8) . ?
N6 C68 1.429(7) . ?
N5 C121 1.345(8) . ?
N5 C114 1.423(7) . ?
C68 C109 1.380(9) . ?
C68 C98 1.383(9) . ?
C69 C105 1.514(8) . ?
C70 C77 1.374(8) . ?
C70 C88 1.394(9) . ?
C70 C97 1.482(8) . ?
C71 C84 1.384(8) . ?
C72 C124 1.486(9) . ?
C72 C95 1.519(8) . ?
N2 C104 1.357(8) . ?
N1 C124 1.333(8) . ?
N1 C91 1.409(8) . ?
C76 C78 1.391(8) . ?
C77 C110 1.388(8) . ?
C78 C85 1.381(9) . ?
C79 C82 1.390(9) . ?
C80 C101 1.389(8) . ?
O2 C118 1.235(8) . ?
C83 C121 1.406(8) . ?
C83 C118 1.465(9) . ?
C84 C114 1.394(9) . ?
C85 C128 1.398(9) . ?
C86 C99 1.384(9) . ?
C87 C130 1.266(9) . ?
C87 C100 1.402(9) . ?
C88 C108 1.392(8) . ?
C89 C98 1.385(8) . ?
C89 C102 1.387(8) . ?
C90 C100 1.380(10) . ?
C90 C113 1.382(9) . ?
C91 C108 1.380(9) . ?
C91 C110 1.402(9) . ?
C93 C148 1.345(10) . ?
C93 C156 1.388(10) . ?
C95 C104 1.458(9) . ?
C99 C152 1.389(10) . ?
C102 C107 1.385(8) . ?
C102 C129 1.489(8) . ?
C104 C124 1.388(8) . ?
C105 C135 1.471(9) . ?
C106 C134 1.361(8) . ?
C107 C109 1.394(8) . ?
C111 C151 1.381(11) . ?
C111 C142 1.417(11) . ?
C113 C130 1.510(9) . ?
C117 C128 1.369(8) . ?
C118 C139 1.476(7) . ?
C119 C167 1.378(8) . ?
C120 C145 1.333(10) . ?
C120 C141 1.367(11) . ?
C121 C139 1.456(9) . ?
C123 C148 1.355(10) . ?
C123 C144 1.405(11) . ?
O1 C139 1.235(8) . ?
C127 C154 1.328(12) . ?
C127 C142 1.404(11) . ?
C133 C152 1.408(10) . ?
C138 C145 1.341(11) . ?
C138 C195 1.354(11) . ?
C141 C195 1.477(11) . ?
C144 C156 1.381(11) . ?
C151 C154 1.330(11) . ?
O21 C147 1.382(7) . ?
C35 C53 1.353(6) . ?
C53 N21 1.329(8) . ?
N21 C147 1.439(8) . ?
N21 C92 1.462(9) . ?
C92 C125 1.511(11) . ?
O201 C208 1.222(7) . ?
O200 C205 1.217(9) . ?
N201 C208 1.320(8) . ?
N201 C209 1.462(8) . ?
N201 C207 1.464(8) . ?
N200 C205 1.325(9) . ?
N200 C206 1.456(9) . ?
N200 C203 1.460(9) . ?
C209 C204 1.501(10) . ?
C207 C201 1.520(10) . ?
C206 C200 1.504(12) . ?
C203 C202 1.514(11) . ?
O301 C309 1.245(8) . ?
O300 C310 1.159(13) . ?
N301 C309 1.365(8) . ?
N301 C303 1.449(7) . ?
N301 C308 1.464(8) . ?
N300 C310 1.359(14) . ?
N300 C304 1.429(14) . ?
N300 C306 1.484(14) . ?
C308 C305 1.510(8) . ?
C307 C304 1.493(17) . ?
C306 C302 1.393(17) . ?
C303 C301 1.471(9) . ?
